data_2200043
loop_
_publ_author_name
'Lynch, Daniel E.'
'McClenaghan, Ian'

_publ_section_title
;
 2-Amino-4,6-bis(4-chlorophenylthio)pyrimidine
;
_journal_issue 1
_journal_name_full 'Acta Crystallographica Section E'
_journal_page_first o11
_journal_page_last o12
_journal_paper_doi 10.1107/S160053680001761X
_journal_volume 57
_journal_year 2001
_chemical_formula_sum 'C32 H22 Cl4 N6 S4'
_chemical_formula_weight 760.60
_chemical_name_systematic
;
2-Amino-4,6-bis(4-chlorophenylthio)pyrimidine
;
_space_group_IT_number 14
_symmetry_cell_setting monoclinic
_symmetry_space_group_name_Hall '-P 2ybc'
_symmetry_space_group_name_H-M 'P 1 21/c 1'
_audit_creation_method SHELXL-97
_cell_angle_alpha 90.00
_cell_angle_beta 102.5620(13)
_cell_angle_gamma 90.00
_cell_formula_units_Z 4
_cell_length_a 28.4777(13)
_cell_length_b 8.6020(3)
_cell_length_c 14.2055(5)
_cell_measurement_reflns_used 12187
_cell_measurement_temperature 150(2)
_cell_measurement_theta_max 30.51
_cell_measurement_theta_min 1.02
_cell_volume 3396.5(2)
_computing_cell_refinement 'DENZO and COLLECT'
_computing_data_collection 'DENZO (Otwinowski & Minor, 1997) and COLLECT (Hooft, 1998)'
_computing_data_reduction 'DENZO and COLLECT'
_computing_publication_material SHELXL97
_computing_structure_refinement 'SHELXL97 (Sheldrick, 1997)'
_computing_structure_solution 'SHELXS97 (Sheldrick, 1997)'
_diffrn_ambient_temperature 150(2)
_diffrn_detector_area_resol_mean 9.091
_diffrn_measured_fraction_theta_full .943
_diffrn_measured_fraction_theta_max .943
_diffrn_measurement_device_type 'Enraf Nonius KappaCCD area-detector'
_diffrn_measurement_method '\f and \w'
_diffrn_radiation_monochromator graphite
_diffrn_radiation_source 'Enraf Nonius FR591 rotating anode'
_diffrn_radiation_type MoK\a
_diffrn_radiation_wavelength .71073
_diffrn_reflns_av_R_equivalents .0802
_diffrn_reflns_av_sigmaI/netI .1038
_diffrn_reflns_limit_h_max 37
_diffrn_reflns_limit_h_min -36
_diffrn_reflns_limit_k_max 10
_diffrn_reflns_limit_k_min -11
_diffrn_reflns_limit_l_max 17
_diffrn_reflns_limit_l_min -18
_diffrn_reflns_number 20121
_diffrn_reflns_theta_full 27.50
_diffrn_reflns_theta_max 27.50
_diffrn_reflns_theta_min 1.47
_diffrn_standards_decay_% 0
_diffrn_standards_number 0
_exptl_absorpt_coefficient_mu .629
_exptl_absorpt_correction_T_max .940
_exptl_absorpt_correction_T_min .912
_exptl_absorpt_correction_type multi-scan
_exptl_absorpt_process_details 'SORTAV (Blessing, 1995)'
_exptl_crystal_colour colourless
_exptl_crystal_density_diffrn 1.487
_exptl_crystal_density_method 'not measured'
_exptl_crystal_description prism
_exptl_crystal_F_000 1552
_exptl_crystal_size_max .15
_exptl_crystal_size_mid .15
_exptl_crystal_size_min .10
_refine_diff_density_max .334
_refine_diff_density_min -.385
_refine_ls_extinction_coef .0046(6)
_refine_ls_extinction_method SHELXL97
_refine_ls_goodness_of_fit_ref .965
_refine_ls_hydrogen_treatment mixed
_refine_ls_matrix_type full
_refine_ls_number_parameters 432
_refine_ls_number_reflns 7363
_refine_ls_number_restraints 0
_refine_ls_restrained_S_all .965
_refine_ls_R_factor_all .119
_refine_ls_R_factor_gt .056
_refine_ls_shift/su_max <0.001
_refine_ls_shift/su_mean <0.001
_refine_ls_structure_factor_coef Fsqd
_refine_ls_weighting_details 'w = 1/[\s^2^(Fo^2^)+(0.0703P)^2^] where P = (Fo^2^+2Fc^2^)/3'
_refine_ls_weighting_scheme calc
_refine_ls_wR_factor_ref .148
_reflns_number_gt 4286
_reflns_number_total 7363
_reflns_threshold_expression I>2\s(I)
_cod_data_source_file na6000.cif
_cod_data_source_block I
_cod_depositor_comments
;
The following automatic conversions were performed:

'_exptl_absorpt_correction_type' value 'Multi-scan' changed to
'multi-scan' according to
/home/saulius/struct/CIF-dictionaries/cif_core.dic dictionary named
'cif_core.dic' version 2.4.1 from 2010-06-29.

Automatic conversion script
Id: cif_fix_values 1715 2011-07-08 13:25:40Z adriana 
;
_cod_original_sg_symbol_H-M 'P 21/c'
_cod_database_code 2200043
_cod_database_fobs_code 2200043

loop_
_symmetry_equiv_pos_as_xyz
'x, y, z'
'-x, y+1/2, -z+1/2'
'-x, -y, -z'
'x, -y-1/2, z-1/2'

loop_
_atom_site_label
_atom_site_fract_x
_atom_site_fract_y
_atom_site_fract_z
_atom_site_U_iso_or_equiv
_atom_site_adp_type
_atom_site_calc_flag
_atom_site_refinement_flags
_atom_site_occupancy
_atom_site_disorder_assembly
_atom_site_disorder_group
_atom_site_type_symbol
N1A .47036(9) .6658(3) .61528(16) .0261(6) Uani d . 1 . . N
C2A .48381(11) .5371(3) .66914(19) .0258(7) Uani d . 1 . . C
N21A .51080(11) .5590(4) .75831(19) .0342(7) Uani d . 1 . . N
H21A .5147(12) .644(4) .780(2) .043(12) Uiso d . 1 . . H
H22A .5146(14) .483(5) .793(3) .062(14) Uiso d . 1 . . H
N3A .47261(9) .3895(3) .64203(16) .0286(6) Uani d . 1 . . N
C4A .44511(11) .3712(3) .55295(19) .0267(7) Uani d . 1 . . C
C5A .42929(11) .4931(3) .49126(19) .0257(7) Uani d . 1 . . C
H5A .4100 .4777 .4284 .032 Uiso calc R 1 . . H
C6A .44332(10) .6389(3) .52701(19) .0240(7) Uani d . 1 . . C
S7A .43223(4) .17497(9) .52689(6) .0444(3) Uani d . 1 . . S
C8A .39055(12) .1785(3) .4140(2) .0312(8) Uani d . 1 . . C
C9A .34204(13) .1709(4) .4101(2) .0435(9) Uani d . 1 . . C
H9A .3305 .1732 .4680 .054 Uiso calc R 1 . . H
C10A .30979(13) .1599(4) .3222(2) .0482(10) Uani d . 1 . . C
H10A .2762 .1542 .3191 .060 Uiso calc R 1 . . H
C11A .32744(13) .1574(4) .2393(2) .0371(8) Uani d . 1 . . C
Cl1A .28745(4) .13975(14) .12823(6) .0620(3) Uani d . 1 . . Cl
C12A .37537(13) .1660(4) .2418(2) .0420(9) Uani d . 1 . . C
H12A .3867 .1650 .1836 .052 Uiso calc R 1 . . H
C13A .40742(12) .1761(4) .3299(2) .0387(8) Uani d . 1 . . C
H13A .4410 .1814 .3326 .048 Uiso calc R 1 . . H
S14A .42727(3) .81190(9) .46199(5) .0345(2) Uani d . 1 . . S
C15A .38524(11) .7488(3) .35790(19) .0283(7) Uani d . 1 . . C
C16A .33700(13) .7374(4) .3585(2) .0417(9) Uani d . 1 . . C
H16A .3263 .7577 .4162 .052 Uiso calc R 1 . . H
C17A .30409(13) .6964(4) .2752(2) .0479(10) Uani d . 1 . . C
H17A .2709 .6873 .2754 .060 Uiso calc R 1 . . H
C18A .32027(13) .6690(4) .1920(2) .0417(9) Uani d . 1 . . C
Cl2A .27902(4) .62041(16) .08715(6) .0754(4) Uani d . 1 . . Cl
C19A .36806(13) .6789(4) .1905(2) .0452(9) Uani d . 1 . . C
H19A .3786 .6581 .1328 .057 Uiso calc R 1 . . H
C20A .40071(12) .7196(4) .2736(2) .0365(8) Uani d . 1 . . C
H20A .4339 .7277 .2730 .046 Uiso calc R 1 . . H
N1B .03378(9) 1.1381(3) .37647(16) .0262(6) Uani d . 1 . . N
C2B .01437(10) 1.0095(3) .32893(19) .0247(7) Uani d . 1 . . C
N21B -.01250(10) 1.0303(4) .23939(18) .0329(7) Uani d . 1 . . N
H21B -.0137(11) 1.117(4) .215(2) .024(9) Uiso d . 1 . . H
H22B -.0223(12) .951(4) .204(2) .045(11) Uiso d . 1 . . H
N3B .01966(9) .8625(3) .36203(15) .0252(6) Uani d . 1 . . N
C4B .04671(11) .8455(3) .45152(19) .0244(7) Uani d . 1 . . C
C5B .06778(10) .9680(3) .50803(19) .0246(7) Uani d . 1 . . C
H5B .0862 .9538 .5717 .031 Uiso calc R 1 . . H
C6B .06011(10) 1.1132(3) .46523(19) .0236(7) Uani d . 1 . . C
S7B .05197(3) .65027(9) .48769(5) .0347(2) Uani d . 1 . . S
C8B .09758(11) .6535(3) .59522(19) .0270(7) Uani d . 1 . . C
C9B .08499(12) .6764(4) .6830(2) .0341(8) Uani d . 1 . . C
H9B .0527 .7008 .6853 .043 Uiso calc R 1 . . H
C10B .11985(12) .6636(4) .7677(2) .0394(9) Uani d . 1 . . C
H10B .1117 .6800 .8283 .049 Uiso calc R 1 . . H
C11B .16589(12) .6271(4) .7630(2) .0393(9) Uani d . 1 . . C
Cl1B .20838(4) .60209(15) .87035(6) .0688(4) Uani d . 1 . . Cl
C12B .17931(12) .6070(4) .6764(2) .0415(9) Uani d . 1 . . C
H12B .2117 .5837 .6747 .052 Uiso calc R 1 . . H
C13B .14481(12) .6214(4) .5921(2) .0357(8) Uani d . 1 . . C
H13B .1535 .6092 .5317 .045 Uiso calc R 1 . . H
S14B .08396(3) 1.28593(9) .52263(5) .0315(2) Uani d . 1 . . S
C15B .12233(11) 1.2177(3) .63009(19) .0271(7) Uani d . 1 . . C
C16B .10738(12) 1.2281(4) .7163(2) .0368(8) Uani d . 1 . . C
H16B .0764 1.2684 .7172 .046 Uiso calc R 1 . . H
C17B .13721(13) 1.1802(4) .8005(2) .0444(9) Uani d . 1 . . C
H17B .1268 1.1859 .8596 .055 Uiso calc R 1 . . H
C18B .18226(13) 1.1239(4) .7992(2) .0410(9) Uani d . 1 . . C
Cl2B .21979(4) 1.06277(15) .90598(6) .0721(4) Uani d . 1 . . Cl
C19B .19785(13) 1.1132(4) .7142(2) .0472(10) Uani d . 1 . . C
H19B .2288 1.0722 .7137 .059 Uiso calc R 1 . . H
C20B .16784(12) 1.1628(4) .6297(2) .0404(9) Uani d . 1 . . C
H20B .1786 1.1592 .5709 .051 Uiso calc R 1 . . H

loop_
_atom_site_aniso_label
_atom_site_aniso_U_11
_atom_site_aniso_U_22
_atom_site_aniso_U_33
_atom_site_aniso_U_12
_atom_site_aniso_U_13
_atom_site_aniso_U_23
N1A .0308(15) .0210(13) .0240(12) .0006(11) .0003(11) -.0016(11)
C2A .0291(18) .0262(17) .0202(15) .0014(14) .0016(13) -.0011(13)
N21A .046(2) .0242(17) .0257(15) -.0005(14) -.0070(12) -.0054(14)
N3A .0373(17) .0226(14) .0227(13) -.0013(12) -.0003(11) -.0012(11)
C4A .0329(19) .0250(17) .0200(14) -.0004(14) .0010(13) -.0021(13)
C5A .0330(18) .0194(16) .0212(14) -.0006(14) -.0021(12) -.0010(12)
C6A .0261(17) .0224(16) .0228(15) .0001(13) .0035(12) -.0006(13)
S7A .0715(7) .0186(4) .0304(4) -.0050(4) -.0165(4) .0014(3)
C8A .047(2) .0161(15) .0245(16) -.0027(14) -.0040(14) .0004(13)
C9A .052(3) .049(2) .0297(18) -.0034(19) .0093(16) -.0045(16)
C10A .035(2) .068(3) .039(2) -.0052(19) .0033(16) .0007(19)
C11A .043(2) .038(2) .0265(16) -.0054(17) -.0012(15) -.0021(15)
Cl1A .0496(6) .0947(9) .0329(5) -.0096(6) -.0103(4) -.0044(5)
C12A .039(2) .061(2) .0259(17) -.0015(18) .0059(15) .0006(17)
C13A .035(2) .044(2) .0345(18) -.0056(16) .0016(15) .0029(16)
S14A .0505(6) .0179(4) .0285(4) .0005(4) -.0057(4) -.0001(3)
C15A .038(2) .0180(16) .0250(15) .0035(14) -.0014(13) .0007(13)
C16A .045(2) .050(2) .0295(17) .0074(18) .0063(15) -.0075(16)
C17A .031(2) .073(3) .0369(19) -.0007(19) .0025(16) -.0074(19)
C18A .041(2) .053(2) .0270(17) -.0079(18) -.0033(15) .0001(16)
Cl2A .0587(7) .1283(11) .0317(5) -.0276(7) -.0066(5) -.0079(6)
C19A .049(2) .059(2) .0282(17) -.0121(19) .0084(16) -.0060(17)
C20A .033(2) .042(2) .0325(18) -.0054(16) .0041(15) -.0023(15)
N1B .0310(15) .0214(14) .0246(13) -.0002(11) .0028(11) .0003(11)
C2B .0274(18) .0256(17) .0202(14) .0026(14) .0031(12) .0014(13)
N21B .0448(19) .0252(16) .0234(14) -.0018(14) -.0043(12) .0030(14)
N3B .0299(15) .0224(14) .0216(12) .0025(11) .0015(10) .0001(10)
C4B .0296(18) .0229(16) .0206(14) .0013(13) .0048(12) .0035(12)
C5B .0319(18) .0211(16) .0185(14) -.0001(13) .0004(12) -.0004(12)
C6B .0283(18) .0211(16) .0213(14) .0001(13) .0053(12) .0020(12)
S7B .0512(6) .0180(4) .0274(4) -.0013(4) -.0077(4) .0012(3)
C8B .040(2) .0146(15) .0225(15) -.0003(14) -.0027(13) .0003(12)
C9B .0317(19) .038(2) .0323(17) .0049(15) .0051(14) .0004(15)
C10B .039(2) .053(2) .0256(16) -.0032(17) .0073(15) .0017(16)
C11B .035(2) .048(2) .0301(17) -.0010(17) -.0027(15) .0065(16)
Cl1B .0476(7) .1083(10) .0398(5) .0003(6) -.0139(4) .0095(6)
C12B .028(2) .055(2) .0405(19) .0004(17) .0048(15) -.0015(18)
C13B .042(2) .036(2) .0293(17) -.0004(16) .0073(15) -.0032(15)
S14B .0436(5) .0179(4) .0287(4) -.0022(4) -.0018(3) .0005(3)
C15B .0331(19) .0221(16) .0241(15) -.0052(14) .0023(13) -.0046(13)
C16B .035(2) .042(2) .0330(18) .0018(16) .0078(15) -.0026(16)
C17B .048(2) .059(2) .0257(17) -.0020(19) .0073(16) -.0041(17)
C18B .041(2) .050(2) .0274(17) -.0030(18) -.0009(15) .0042(16)
Cl2B .0602(7) .1112(10) .0360(5) .0046(7) -.0095(5) .0163(6)
C19B .040(2) .067(3) .0343(19) .0101(19) .0057(16) .0028(18)
C20B .043(2) .053(2) .0258(16) .0011(18) .0098(15) .0016(16)

loop_
_atom_type_symbol
_atom_type_description
_atom_type_scat_dispersion_real
_atom_type_scat_dispersion_imag
_atom_type_scat_source
C C .0033 .0016 'International Tables Vol C Tables 4.2.6.8 and 6.1.1.4'
H H .0000 .0000 'International Tables Vol C Tables 4.2.6.8 and 6.1.1.4'
N N .0061 .0033 'International Tables Vol C Tables 4.2.6.8 and 6.1.1.4'
Cl Cl .1484 .1585 'International Tables Vol C Tables 4.2.6.8 and 6.1.1.4'
S S .1246 .1234 'International Tables Vol C Tables 4.2.6.8 and 6.1.1.4'

loop_
_geom_angle_atom_site_label_1
_geom_angle_atom_site_label_2
_geom_angle_atom_site_label_3
_geom_angle
C6A N1A C2A 115.0(2)
N21A C2A N3A 117.0(3)
N21A C2A N1A 116.8(3)
N3A C2A N1A 126.2(2)
C2A N21A H21A 120(2)
C2A N21A H22A 116(3)
H21A N21A H22A 121(4)
C4A N3A C2A 115.7(2)
N3A C4A C5A 123.5(3)
N3A C4A S7A 111.4(2)
C5A C4A S7A 125.1(2)
C4A C5A C6A 115.4(2)
C4A C5A H5A 122.3
C6A C5A H5A 122.3
N1A C6A C5A 124.2(3)
N1A C6A S14A 112.1(2)
C5A C6A S14A 123.7(2)
C4A S7A C8A 104.04(13)
C9A C8A C13A 120.0(3)
C9A C8A S7A 120.4(2)
C13A C8A S7A 119.4(3)
C8A C9A C10A 120.3(3)
C8A C9A H9A 119.8
C10A C9A H9A 119.8
C11A C10A C9A 118.6(3)
C11A C10A H10A 120.7
C9A C10A H10A 120.7
C12A C11A C10A 121.9(3)
C12A C11A Cl1A 118.9(2)
C10A C11A Cl1A 119.2(3)
C11A C12A C13A 119.2(3)
C11A C12A H12A 120.4
C13A C12A H12A 120.4
C12A C13A C8A 119.9(3)
C12A C13A H13A 120.0
C8A C13A H13A 120.0
C6A S14A C15A 103.32(13)
C16A C15A C20A 119.8(3)
C16A C15A S14A 120.6(2)
C20A C15A S14A 119.5(3)
C15A C16A C17A 120.1(3)
C15A C16A H16A 119.9
C17A C16A H16A 119.9
C18A C17A C16A 119.0(3)
C18A C17A H17A 120.5
C16A C17A H17A 120.5
C19A C18A C17A 121.4(3)
C19A C18A Cl2A 119.4(3)
C17A C18A Cl2A 119.1(3)
C18A C19A C20A 119.3(3)
C18A C19A H19A 120.3
C20A C19A H19A 120.3
C19A C20A C15A 120.2(3)
C19A C20A H20A 119.9
C15A C20A H20A 119.9
C6B N1B C2B 115.2(2)
N3B C2B N21B 116.9(3)
N3B C2B N1B 126.3(2)
N21B C2B N1B 116.8(3)
C2B N21B H21B 119(2)
C2B N21B H22B 120(2)
H21B N21B H22B 119(3)
C4B N3B C2B 115.5(2)
N3B C4B C5B 123.7(3)
N3B C4B S7B 112.1(2)
C5B C4B S7B 124.2(2)
C4B C5B C6B 115.2(2)
C4B C5B H5B 122.4
C6B C5B H5B 122.4
N1B C6B C5B 124.1(3)
N1B C6B S14B 112.5(2)
C5B C6B S14B 123.4(2)
C4B S7B C8B 103.69(13)
C9B C8B C13B 120.1(3)
C9B C8B S7B 119.5(3)
C13B C8B S7B 120.2(2)
C8B C9B C10B 119.5(3)
C8B C9B H9B 120.2
C10B C9B H9B 120.2
C11B C10B C9B 119.4(3)
C11B C10B H10B 120.3
C9B C10B H10B 120.3
C10B C11B C12B 122.0(3)
C10B C11B Cl1B 118.5(3)
C12B C11B Cl1B 119.5(3)
C11B C12B C13B 118.7(3)
C11B C12B H12B 120.6
C13B C12B H12B 120.6
C12B C13B C8B 120.3(3)
C12B C13B H13B 119.9
C8B C13B H13B 119.9
C6B S14B C15B 102.90(13)
C20B C15B C16B 119.7(3)
C20B C15B S14B 120.8(2)
C16B C15B S14B 119.4(2)
C17B C16B C15B 120.1(3)
C17B C16B H16B 120.0
C15B C16B H16B 120.0
C16B C17B C18B 119.8(3)
C16B C17B H17B 120.1
C18B C17B H17B 120.1
C19B C18B C17B 121.0(3)
C19B C18B Cl2B 119.4(3)
C17B C18B Cl2B 119.6(3)
C18B C19B C20B 119.0(3)
C18B C19B H19B 120.5
C20B C19B H19B 120.5
C15B C20B C19B 120.4(3)
C15B C20B H20B 119.8
C19B C20B H20B 119.8

loop_
_geom_bond_atom_site_label_1
_geom_bond_atom_site_label_2
_geom_bond_site_symmetry_2
_geom_bond_distance
_geom_bond_publ_flag
N1A C6A . 1.341(3) ?
N1A C2A . 1.353(3) ?
C2A N21A . 1.344(4) ?
C2A N3A . 1.345(4) ?
N21A H21A . .79(4) ?
N21A H22A . .81(4) ?
N3A C4A . 1.345(3) ?
C4A C5A . 1.378(4) ?
C4A S7A . 1.750(3) ?
C5A C6A . 1.380(4) ?
C5A H5A . .9500 ?
C6A S14A . 1.758(3) ?
S7A C8A . 1.776(3) ?
C8A C9A . 1.372(5) ?
C8A C13A . 1.382(4) ?
C9A C10A . 1.383(4) ?
C9A H9A . .9500 ?
C10A C11A . 1.378(4) ?
C10A H10A . .9500 ?
C11A C12A . 1.360(5) ?
C11A Cl1A . 1.740(3) ?
C12A C13A . 1.382(4) ?
C12A H12A . .9500 ?
C13A H13A . .9500 ?
S14A C15A . 1.773(3) ?
C15A C16A . 1.379(4) ?
C15A C20A . 1.386(4) ?
C16A C17A . 1.386(4) ?
C16A H16A . .9500 ?
C17A C18A . 1.379(5) ?
C17A H17A . .9500 ?
C18A C19A . 1.369(5) ?
C18A Cl2A . 1.735(3) ?
C19A C20A . 1.380(4) ?
C19A H19A . .9500 ?
C20A H20A . .9500 ?
N1B C6B . 1.337(3) ?
N1B C2B . 1.350(3) ?
C2B N3B . 1.346(4) ?
C2B N21B . 1.346(3) ?
N21B H21B . .82(3) ?
N21B H22B . .86(3) ?
N3B C4B . 1.343(3) ?
C4B C5B . 1.380(4) ?
C4B S7B . 1.753(3) ?
C5B C6B . 1.385(4) ?
C5B H5B . .9500 ?
C6B S14B . 1.759(3) ?
S7B C8B . 1.777(3) ?
C8B C9B . 1.385(4) ?
C8B C13B . 1.383(4) ?
C9B C10B . 1.387(4) ?
C9B H9B . .9500 ?
C10B C11B . 1.364(5) ?
C10B H10B . .9500 ?
C11B C12B . 1.375(4) ?
C11B Cl1B . 1.742(3) ?
C12B C13B . 1.379(4) ?
C12B H12B . .9500 ?
C13B H13B . .9500 ?
S14B C15B . 1.773(3) ?
C15B C20B . 1.381(4) ?
C15B C16B . 1.385(4) ?
C16B C17B . 1.371(4) ?
C16B H16B . .9500 ?
C17B C18B . 1.375(5) ?
C17B H17B . .9500 ?
C18B C19B . 1.377(4) ?
C18B Cl2B . 1.736(3) ?
C19B C20B . 1.382(4) ?
C19B H19B . .9500 ?
C20B H20B . .9500 ?

loop_
_geom_hbond_atom_site_label_D
_geom_hbond_atom_site_label_H
_geom_hbond_atom_site_label_A
_geom_hbond_site_symmetry_A
_geom_hbond_distance_DH
_geom_hbond_distance_HA
_geom_hbond_distance_DA
_geom_hbond_angle_DHA
_geom_hbond_publ_flag
N21A H21A N3A 2_656 .79(4) 2.38(4) 3.165(4) 175(3) yes
N21A H21A S7A 2_656 .79(4) 2.84(3) 3.284(3) 118(3) yes
N21B H21B N3B 2 .82(3) 2.37(3) 3.187(4) 178(3) yes
N21B H21B S7B 2 .82(3) 2.86(3) 3.340(3) 120(2) yes

loop_
_geom_torsion_atom_site_label_1
_geom_torsion_atom_site_label_2
_geom_torsion_atom_site_label_3
_geom_torsion_atom_site_label_4
_geom_torsion
C6A N1A C2A N21A -179.7(3)
C6A N1A C2A N3A .0(4)
N21A C2A N3A C4A 179.2(3)
N1A C2A N3A C4A -.5(5)
C2A N3A C4A C5A .7(4)
C2A N3A C4A S7A -179.1(2)
N3A C4A C5A C6A -.4(5)
S7A C4A C5A C6A 179.3(2)
C2A N1A C6A C5A .3(4)
C2A N1A C6A S14A 179.8(2)
C4A C5A C6A N1A -.2(5)
C4A C5A C6A S14A -179.6(2)
N3A C4A S7A C8A 173.4(2)
C5A C4A S7A C8A -6.4(3)
C4A S7A C8A C9A -96.5(3)
C4A S7A C8A C13A 88.8(3)
C13A C8A C9A C10A .4(5)
S7A C8A C9A C10A -174.3(3)
C8A C9A C10A C11A -.2(5)
C9A C10A C11A C12A -.3(5)
C9A C10A C11A Cl1A 178.8(3)
C10A C11A C12A C13A .6(5)
Cl1A C11A C12A C13A -178.4(3)
C11A C12A C13A C8A -.5(5)
C9A C8A C13A C12A .0(5)
S7A C8A C13A C12A 174.7(3)
N1A C6A S14A C15A -171.6(2)
C5A C6A S14A C15A 7.9(3)
C6A S14A C15A C16A 87.6(3)
C6A S14A C15A C20A -96.2(3)
C20A C15A C16A C17A .2(5)
S14A C15A C16A C17A 176.4(3)
C15A C16A C17A C18A -.7(5)
C16A C17A C18A C19A 1.1(6)
C16A C17A C18A Cl2A -179.0(3)
C17A C18A C19A C20A -1.0(6)
Cl2A C18A C19A C20A 179.1(3)
C18A C19A C20A C15A .5(5)
C16A C15A C20A C19A -.1(5)
S14A C15A C20A C19A -176.4(3)
C6B N1B C2B N3B -.8(4)
C6B N1B C2B N21B 179.8(3)
N21B C2B N3B C4B 179.9(3)
N1B C2B N3B C4B .6(4)
C2B N3B C4B C5B .7(4)
C2B N3B C4B S7B -179.4(2)
N3B C4B C5B C6B -1.4(4)
S7B C4B C5B C6B 178.7(2)
C2B N1B C6B C5B -.1(4)
C2B N1B C6B S14B -179.8(2)
C4B C5B C6B N1B 1.1(4)
C4B C5B C6B S14B -179.2(2)
N3B C4B S7B C8B 169.2(2)
C5B C4B S7B C8B -10.9(3)
C4B S7B C8B C9B 89.3(3)
C4B S7B C8B C13B -95.8(3)
C13B C8B C9B C10B -1.4(5)
S7B C8B C9B C10B 173.6(2)
C8B C9B C10B C11B -.6(5)
C9B C10B C11B C12B 2.0(5)
C9B C10B C11B Cl1B -176.8(3)
C10B C11B C12B C13B -1.3(5)
Cl1B C11B C12B C13B 177.5(3)
C11B C12B C13B C8B -.8(5)
C9B C8B C13B C12B 2.1(5)
S7B C8B C13B C12B -172.8(2)
N1B C6B S14B C15B -173.1(2)
C5B C6B S14B C15B 7.1(3)
C6B S14B C15B C20B 80.6(3)
C6B S14B C15B C16B -103.1(3)
C20B C15B C16B C17B -1.7(5)
S14B C15B C16B C17B -178.0(3)
C15B C16B C17B C18B .9(5)
C16B C17B C18B C19B -.6(6)
C16B C17B C18B Cl2B -179.8(3)
C17B C18B C19B C20B 1.2(6)
Cl2B C18B C19B C20B -179.7(3)
C16B C15B C20B C19B 2.3(5)
S14B C15B C20B C19B 178.6(3)
C18B C19B C20B C15B -2.0(5)

loop_
_cod_related_entry_id
_cod_related_entry_database
_cod_related_entry_code
1 ChemSpider 24730928
